data_9014845
loop_
_publ_author_name
'Schrewelius, N.'

_publ_section_title
;
 Roentgenuntersuchung der Verbindungen Na Sb (O H)6, Na Sb F6, Na Sb O3
 und gleichartiger Stoffe
 _cod_database_code 1010155
;
_journal_name_full 'Zeitschrift fur Anorganische und Allgemeine Chemie'
_journal_page_first 241
_journal_page_last 254
_journal_volume 238
_journal_year 1938
_chemical_formula_sum 'F4 Na O2 Sb'
_space_group_IT_number 163
_symmetry_space_group_name_Hall '-P 3 2c'
_symmetry_space_group_name_H-M 'P -3 1 c'
_cell_angle_alpha 90
_cell_angle_beta 90
_cell_angle_gamma 120
_cell_length_a 5.227
_cell_length_b 5.227
_cell_length_c 9.98
_cell_formula_units_Z 2
_cell_volume 236.138
_database_code_amcsd 0017085
_exptl_crystal_density_diffrn 3.554
_cod_duplicate_entry 1010155
_cod_original_formula_sum 'Na Sb (F4 O2)'
_cod_database_code 9014845
_amcsd_formula_title 'F4 H2 Na O2 Sb'

loop_
_space_group_symop_operation_xyz
x,y,z
x-y,-y,1/2+z
y,-x+y,-z
-y,-x,1/2-z
-x+y,-x,z
-x,-x+y,1/2+z
-x,-y,-z
-x+y,y,1/2-z
-y,x-y,z
y,x,1/2+z
x-y,x,-z
x,x-y,1/2-z

loop_
_atom_site_label
_atom_site_fract_x
_atom_site_fract_y
_atom_site_fract_z
_atom_site_occupancy
Na1 0.00000 0.00000 0.00000 1.00000
Sb1 0.33333 0.66667 0.25000 1.00000
F1 0.33333 0.33333 0.15000 0.66670
O1 0.33333 0.33333 0.15000 0.33330

loop_
_cod_related_entry_id
_cod_related_entry_database
_cod_related_entry_code
1 AMCSD 0017085
